data_4133466
loop_
_publ_author_name
'Yang, Pei-Jun'
'Qi, Ling'
'Liu, Zhen'
'Yang, Gaosheng'
'Chai, Zhuo'

_publ_section_title
;
 Lewis Acid Catalyzed Dynamic Kinetic Asymmetric Transformation of Racemic
 N-Sulfonylaziridines.
;
_journal_issue 49
_journal_name_full 'Journal of the American Chemical Society'
_journal_page_first 17211
_journal_page_last 17217
_journal_paper_doi 10.1021/jacs.8b10217
_journal_volume 140
_journal_year 2018
_chemical_absolute_configuration ad
_chemical_formula_moiety 'C27 H27 N3 O2 S'
_chemical_formula_sum 'C27 H27 N3 O2 S'
_chemical_formula_weight 457.57
_chemical_name_common cis-6na
_space_group_crystal_system monoclinic
_space_group_IT_number 4
_space_group_name_Hall 'P 2yb'
_space_group_name_H-M_alt 'P 1 21 1'
_atom_sites_solution_hydrogens geom
_atom_sites_solution_primary dual
_audit_creation_date 2018-08-29
_audit_creation_method
;
Olex2 1.2
(compiled 2018.05.29 svn.r3508 for OlexSys, GUI svn.r5506)
;
_cell_angle_alpha 90
_cell_angle_beta 98.7800(10)
_cell_angle_gamma 90
_cell_formula_units_Z 2
_cell_length_a 9.0840(4)
_cell_length_b 6.6655(3)
_cell_length_c 18.9521(8)
_cell_measurement_reflns_used 9872
_cell_measurement_temperature 100
_cell_measurement_theta_max 27.56
_cell_measurement_theta_min 2.66
_cell_volume 1134.09(9)
_computing_cell_refinement 'SAINT V8.38A (?, 2016)'
_computing_data_reduction 'SAINT V8.38A (?, 2016)'
_computing_molecular_graphics 'Olex2 (Dolomanov et al., 2009)'
_computing_publication_material 'Olex2 (Dolomanov et al., 2009)'
_computing_structure_refinement 'XL (Sheldrick, 2008)'
_computing_structure_solution 'ShelXT (Sheldrick, 2015)'
_diffrn_ambient_temperature 100.0
_diffrn_detector 'Bruker PHOTO 100 area detector'
_diffrn_detector_area_resol_mean 7.9
_diffrn_detector_type 'CCD area detector'
_diffrn_measured_fraction_theta_full 0.998
_diffrn_measured_fraction_theta_max 0.998
_diffrn_measurement_device 'three-circle diffractometer'
_diffrn_measurement_device_type 'Bruker PHOTO 100 area detector'
_diffrn_measurement_method '\w and \f scans'
_diffrn_radiation_monochromator 'mirror optics'
_diffrn_radiation_probe x-ray
_diffrn_radiation_type MoK\a
_diffrn_radiation_wavelength 0.71073
_diffrn_reflns_av_R_equivalents 0.0256
_diffrn_reflns_av_unetI/netI 0.0284
_diffrn_reflns_Laue_measured_fraction_full 0.998
_diffrn_reflns_Laue_measured_fraction_max 0.998
_diffrn_reflns_limit_h_max 11
_diffrn_reflns_limit_h_min -10
_diffrn_reflns_limit_k_max 8
_diffrn_reflns_limit_k_min -8
_diffrn_reflns_limit_l_max 24
_diffrn_reflns_limit_l_min -24
_diffrn_reflns_number 16403
_diffrn_reflns_point_group_measured_fraction_full 0.997
_diffrn_reflns_point_group_measured_fraction_max 0.997
_diffrn_reflns_theta_full 25.242
_diffrn_reflns_theta_max 27.559
_diffrn_reflns_theta_min 2.269
_diffrn_source 'microfocus sealed X-ray tube'
_diffrn_source_type 'Incoatec I\ms'
_diffrn_standards_number 0
_exptl_absorpt_coefficient_mu 0.173
_exptl_absorpt_correction_T_max 0.7456
_exptl_absorpt_correction_T_min 0.7034
_exptl_absorpt_correction_type multi-scan
_exptl_absorpt_process_details
'SADABS-2016/2 (Bruker,2016/2) was used for absorption correction. wR2(int) was 0.0913 before and 0.0443 after correction. The Ratio of minimum to maximum transmission is 0.9434. The \l/2 correction factor is Not present.'
_exptl_crystal_colour colourless
_exptl_crystal_colour_primary colourless
_exptl_crystal_density_diffrn 1.340
_exptl_crystal_description block
_exptl_crystal_F_000 484
_exptl_crystal_size_max 0.36
_exptl_crystal_size_mid 0.34
_exptl_crystal_size_min 0.28
_refine_diff_density_max 0.400
_refine_diff_density_min -0.266
_refine_diff_density_rms 0.043
_refine_ls_abs_structure_details
;
 Flack x determined using 2142 quotients [(I+)-(I-)]/[(I+)+(I-)]
 (Parsons, Flack and Wagner, Acta Cryst. B69 (2013) 249-259).
;
_refine_ls_abs_structure_Flack 0.01(2)
_refine_ls_extinction_coef 0.013(3)
_refine_ls_extinction_expression Fc^*^=kFc[1+0.001xFc^2^\l^3^/sin(2\q)]^-1/4^
_refine_ls_extinction_method 'SHELXL-2016/6 (Sheldrick 2016)'
_refine_ls_goodness_of_fit_ref 1.020
_refine_ls_hydrogen_treatment constr
_refine_ls_matrix_type full
_refine_ls_number_parameters 302
_refine_ls_number_reflns 5218
_refine_ls_number_restraints 1
_refine_ls_restrained_S_all 1.020
_refine_ls_R_factor_all 0.0344
_refine_ls_R_factor_gt 0.0315
_refine_ls_shift/su_max 0.001
_refine_ls_shift/su_mean 0.000
_refine_ls_structure_factor_coef Fsqd
_refine_ls_weighting_details 'w=1/[\s^2^(Fo^2^)+(0.0434P)^2^+0.2820P] where P=(Fo^2^+2Fc^2^)/3'
_refine_ls_weighting_scheme calc
_refine_ls_wR_factor_gt 0.0753
_refine_ls_wR_factor_ref 0.0769
_reflns_Friedel_coverage 0.840
_reflns_Friedel_fraction_full 0.996
_reflns_Friedel_fraction_max 0.996
_reflns_number_gt 4952
_reflns_number_total 5218
_reflns_threshold_expression 'I > 2\s(I)'
_cod_data_source_file ja8b10217_si_003.cif
_cod_data_source_block cxy0461_0m
_cod_database_code 4133466
_shelx_shelxl_version_number 2016/6
_shelx_space_group_comment
;
The symmetry employed for this shelxl refinement is uniquely defined
by the following loop, which should always be used as a source of
symmetry information in preference to the above space-group names.
They are only intended as comments.
;
_shelx_estimated_absorpt_t_max 0.953
_shelx_estimated_absorpt_t_min 0.940
_olex2_refinement_description
;
1. Fixed Uiso
 At 1.2 times of:
  All C(H) groups, All C(H,H) groups, All N(H) groups
 At 1.5 times of:
  All C(H,H,H) groups
2.a Ternary CH refined with riding coordinates:
 C6(H6), C15(H15)
2.b Secondary CH2 refined with riding coordinates:
 C7(H7A,H7B)
2.c Aromatic/amide H refined with riding coordinates:
 N3(H3), C1(H1), C2(H2), C9(H9), C10(H10), C13(H13), C14(H14), C19(H19),
 C20(H20), C21(H21), C23(H23), C24(H24), C25(H25), C26(H26)
2.d Idealised Me refined as rotating group:
 C12(H12A,H12B,H12C), C22(H22A,H22B,H22C), C27(H27A,H27B,H27C)
;
_olex2_submission_special_instructions 'No special instructions were received'

loop_
_space_group_symop_operation_xyz
'x, y, z'
'-x, y+1/2, -z'

loop_
_atom_site_label
_atom_site_type_symbol
_atom_site_fract_x
_atom_site_fract_y
_atom_site_fract_z
_atom_site_U_iso_or_equiv
_atom_site_adp_type
_atom_site_occupancy
_atom_site_site_symmetry_order
_atom_site_calc_flag
_atom_site_refinement_flags_posn
S1 S 0.59847(5) 0.26814(8) 0.65811(3) 0.01532(13) Uani 1 1 d .
O1 O 0.70287(16) 0.4181(3) 0.64365(8) 0.0219(4) Uani 1 1 d .
O2 O 0.64589(17) 0.0625(2) 0.66769(8) 0.0201(3) Uani 1 1 d .
N1 N 0.53574(18) 0.3320(3) 0.73035(9) 0.0132(4) Uani 1 1 d .
N2 N 0.61828(19) 0.5969(3) 0.81427(9) 0.0139(4) Uani 1 1 d .
N3 N -0.04727(19) 0.1285(3) 0.75661(9) 0.0165(4) Uani 1 1 d .
H3 H -0.119355 0.065879 0.728867 0.020 Uiso 1 1 calc R
C1 C -0.1459(2) 0.2713(4) 0.93167(11) 0.0183(4) Uani 1 1 d .
H1 H -0.223167 0.267396 0.960226 0.022 Uiso 1 1 calc R
C2 C -0.1702(2) 0.1889(3) 0.86435(12) 0.0169(4) Uani 1 1 d .
H2 H -0.262877 0.128826 0.845826 0.020 Uiso 1 1 calc R
C3 C -0.0536(2) 0.1967(3) 0.82429(11) 0.0145(4) Uani 1 1 d .
C4 C 0.0848(2) 0.2867(3) 0.85059(10) 0.0130(4) Uani 1 1 d .
C5 C 0.1763(2) 0.2682(3) 0.79509(10) 0.0134(4) Uani 1 1 d .
C6 C 0.3352(2) 0.3357(3) 0.79892(10) 0.0126(4) Uani 1 1 d .
H6 H 0.383036 0.327312 0.849971 0.015 Uiso 1 1 calc R
C7 C 0.4238(2) 0.1994(3) 0.75516(12) 0.0151(4) Uani 1 1 d .
H7A H 0.472825 0.089543 0.785156 0.018 Uiso 1 1 calc R
H7B H 0.357553 0.140128 0.714115 0.018 Uiso 1 1 calc R
C8 C 0.4465(2) 0.2712(4) 0.58774(10) 0.0177(4) Uani 1 1 d .
C9 C 0.4087(3) 0.4506(4) 0.55199(12) 0.0223(5) Uani 1 1 d .
H9 H 0.464801 0.568930 0.564640 0.027 Uiso 1 1 calc R
C10 C 0.2880(3) 0.4539(4) 0.49766(13) 0.0273(6) Uani 1 1 d .
H10 H 0.261353 0.576098 0.473234 0.033 Uiso 1 1 calc R
C11 C 0.2050(2) 0.2820(5) 0.47815(12) 0.0287(5) Uani 1 1 d .
C12 C 0.0786(3) 0.2836(6) 0.41614(13) 0.0424(7) Uani 1 1 d .
H12A H 0.042853 0.421389 0.407190 0.064 Uiso 1 1 calc GR
H12B H -0.002989 0.199445 0.427619 0.064 Uiso 1 1 calc GR
H12C H 0.113974 0.231129 0.373436 0.064 Uiso 1 1 calc GR
C13 C 0.3650(3) 0.0977(4) 0.56958(12) 0.0216(5) Uani 1 1 d .
H13 H 0.391499 -0.024326 0.594182 0.026 Uiso 1 1 calc R
C14 C 0.2444(3) 0.1047(4) 0.51505(13) 0.0272(5) Uani 1 1 d .
H14 H 0.187875 -0.013478 0.502692 0.033 Uiso 1 1 calc R
C15 C 0.5164(2) 0.5425(3) 0.75001(11) 0.0134(4) Uani 1 1 d .
H15 H 0.526419 0.635145 0.709518 0.016 Uiso 1 1 calc R
C16 C 0.5397(2) 0.7130(3) 0.85720(11) 0.0134(4) Uani 1 1 d .
C17 C 0.3856(2) 0.7007(3) 0.83430(11) 0.0137(4) Uani 1 1 d .
C18 C 0.3590(2) 0.5559(3) 0.77211(11) 0.0130(4) Uani 1 1 d .
C19 C 0.0904(2) 0.1742(3) 0.73926(11) 0.0161(4) Uani 1 1 d .
H19 H 0.121437 0.144590 0.694748 0.019 Uiso 1 1 calc R
C20 C -0.0095(2) 0.3610(3) 0.95899(11) 0.0182(4) Uani 1 1 d .
H20 H 0.003942 0.416422 1.005715 0.022 Uiso 1 1 calc R
C21 C 0.1060(2) 0.3703(3) 0.91911(11) 0.0149(4) Uani 1 1 d .
H21 H 0.197850 0.432206 0.937912 0.018 Uiso 1 1 calc R
C22 C 0.2404(2) 0.6207(3) 0.71065(11) 0.0165(4) Uani 1 1 d .
H22A H 0.143140 0.624934 0.726967 0.025 Uiso 1 1 calc GR
H22B H 0.236950 0.524623 0.671293 0.025 Uiso 1 1 calc GR
H22C H 0.264831 0.754242 0.694167 0.025 Uiso 1 1 calc GR
C23 C 0.2877(2) 0.8082(3) 0.86854(11) 0.0153(4) Uani 1 1 d .
H23 H 0.183378 0.800111 0.852963 0.018 Uiso 1 1 calc R
C24 C 0.3447(2) 0.9297(3) 0.92675(12) 0.0182(4) Uani 1 1 d .
H24 H 0.278873 1.007153 0.950186 0.022 Uiso 1 1 calc R
C25 C 0.4968(3) 0.9373(3) 0.95020(11) 0.0183(4) Uani 1 1 d .
H25 H 0.533659 1.017694 0.990422 0.022 Uiso 1 1 calc R
C26 C 0.5969(2) 0.8293(3) 0.91596(11) 0.0158(4) Uani 1 1 d .
H26 H 0.700998 0.834954 0.932297 0.019 Uiso 1 1 calc R
C27 C 0.7685(2) 0.6542(3) 0.80483(12) 0.0174(4) Uani 1 1 d .
H27A H 0.766188 0.786153 0.781846 0.026 Uiso 1 1 calc GR
H27B H 0.808724 0.554800 0.774777 0.026 Uiso 1 1 calc GR
H27C H 0.831957 0.660440 0.851502 0.026 Uiso 1 1 calc GR

loop_
_atom_site_aniso_label
_atom_site_aniso_U_11
_atom_site_aniso_U_22
_atom_site_aniso_U_33
_atom_site_aniso_U_23
_atom_site_aniso_U_13
_atom_site_aniso_U_12
S1 0.0120(2) 0.0205(3) 0.0136(2) -0.0014(2) 0.00221(16) 0.0009(2)
O1 0.0165(8) 0.0307(9) 0.0199(8) -0.0004(7) 0.0071(6) -0.0040(7)
O2 0.0169(8) 0.0231(8) 0.0196(8) -0.0048(7) 0.0006(6) 0.0048(6)
N1 0.0128(8) 0.0136(9) 0.0138(8) -0.0003(7) 0.0038(6) -0.0011(6)
N2 0.0107(8) 0.0145(9) 0.0164(8) -0.0011(7) 0.0017(6) -0.0027(7)
N3 0.0133(9) 0.0177(9) 0.0179(9) -0.0024(7) 0.0002(7) -0.0045(7)
C1 0.0166(9) 0.0170(10) 0.0230(10) 0.0040(10) 0.0082(8) 0.0021(9)
C2 0.0111(10) 0.0155(10) 0.0239(11) 0.0035(9) 0.0017(8) -0.0008(8)
C3 0.0144(10) 0.0115(9) 0.0170(10) 0.0021(8) 0.0003(8) -0.0002(8)
C4 0.0125(9) 0.0102(9) 0.0162(9) 0.0044(8) 0.0020(7) -0.0001(8)
C5 0.0131(9) 0.0116(9) 0.0157(9) 0.0037(9) 0.0024(7) -0.0003(8)
C6 0.0116(9) 0.0123(9) 0.0138(9) 0.0021(8) 0.0017(7) -0.0012(7)
C7 0.0138(10) 0.0126(10) 0.0196(10) 0.0006(8) 0.0046(8) -0.0022(7)
C8 0.0143(9) 0.0265(11) 0.0123(9) -0.0008(10) 0.0018(7) 0.0011(10)
C9 0.0229(12) 0.0275(13) 0.0180(11) 0.0010(10) 0.0078(9) 0.0022(10)
C10 0.0256(12) 0.0395(15) 0.0177(11) 0.0080(11) 0.0059(9) 0.0093(11)
C11 0.0176(11) 0.0524(16) 0.0161(10) -0.0018(12) 0.0027(8) 0.0086(12)
C12 0.0261(13) 0.075(2) 0.0233(12) -0.0025(16) -0.0043(10) 0.0105(16)
C13 0.0205(11) 0.0267(13) 0.0177(11) -0.0020(10) 0.0027(9) 0.0017(10)
C14 0.0194(12) 0.0395(15) 0.0223(12) -0.0091(11) 0.0021(9) -0.0023(11)
C15 0.0136(10) 0.0129(10) 0.0139(10) 0.0021(8) 0.0026(8) -0.0010(8)
C16 0.0151(10) 0.0099(10) 0.0156(9) 0.0039(7) 0.0034(8) -0.0008(7)
C17 0.0152(10) 0.0102(9) 0.0155(9) 0.0034(8) 0.0022(8) -0.0024(7)
C18 0.0113(9) 0.0125(10) 0.0151(10) 0.0028(8) 0.0022(8) -0.0021(7)
C19 0.0161(10) 0.0166(10) 0.0157(10) 0.0003(9) 0.0023(8) -0.0021(8)
C20 0.0233(11) 0.0162(10) 0.0156(10) -0.0007(9) 0.0046(8) -0.0002(9)
C21 0.0156(10) 0.0120(10) 0.0167(10) 0.0008(8) 0.0007(8) -0.0016(8)
C22 0.0152(10) 0.0164(10) 0.0169(10) 0.0034(8) -0.0007(8) 0.0004(8)
C23 0.0153(9) 0.0120(11) 0.0190(10) 0.0038(8) 0.0039(8) 0.0005(7)
C24 0.0231(11) 0.0134(10) 0.0194(10) 0.0034(8) 0.0080(8) 0.0023(9)
C25 0.0283(11) 0.0119(10) 0.0149(10) 0.0011(8) 0.0033(8) -0.0041(9)
C26 0.0156(10) 0.0149(10) 0.0165(10) 0.0030(8) 0.0009(8) -0.0023(8)
C27 0.0130(10) 0.0156(10) 0.0236(11) 0.0007(9) 0.0030(8) -0.0022(8)

loop_
_atom_type_symbol
_atom_type_description
_atom_type_scat_dispersion_real
_atom_type_scat_dispersion_imag
_atom_type_scat_source
C C 0.0033 0.0016 'International Tables Vol C Tables 4.2.6.8 and 6.1.1.4'
H H 0.0000 0.0000 'International Tables Vol C Tables 4.2.6.8 and 6.1.1.4'
N N 0.0061 0.0033 'International Tables Vol C Tables 4.2.6.8 and 6.1.1.4'
O O 0.0106 0.0060 'International Tables Vol C Tables 4.2.6.8 and 6.1.1.4'
S S 0.1246 0.1234 'International Tables Vol C Tables 4.2.6.8 and 6.1.1.4'

loop_
_geom_angle_atom_site_label_1
_geom_angle_atom_site_label_2
_geom_angle_atom_site_label_3
_geom_angle
O1 S1 O2 119.61(10)
O1 S1 N1 107.89(9)
O1 S1 C8 108.13(11)
O2 S1 N1 106.31(9)
O2 S1 C8 106.89(11)
N1 S1 C8 107.46(9)
C7 N1 S1 117.41(14)
C15 N1 S1 122.47(14)
C15 N1 C7 112.09(16)
C16 N2 C15 107.99(16)
C16 N2 C27 119.92(17)
C27 N2 C15 116.77(17)
C3 N3 H3 125.7
C3 N3 C19 108.65(17)
C19 N3 H3 125.7
C2 C1 H1 119.3
C2 C1 C20 121.37(19)
C20 C1 H1 119.3
C1 C2 H2 121.2
C1 C2 C3 117.5(2)
C3 C2 H2 121.2
N3 C3 C2 129.8(2)
N3 C3 C4 108.01(18)
C2 C3 C4 122.2(2)
C3 C4 C5 106.70(18)
C21 C4 C3 119.06(18)
C21 C4 C5 134.24(19)
C4 C5 C6 126.56(18)
C19 C5 C4 106.19(17)
C19 C5 C6 127.24(18)
C5 C6 H6 107.6
C5 C6 C7 112.02(17)
C5 C6 C18 116.15(17)
C7 C6 H6 107.6
C7 C6 C18 105.48(16)
C18 C6 H6 107.6
N1 C7 C6 105.10(16)
N1 C7 H7A 110.7
N1 C7 H7B 110.7
C6 C7 H7A 110.7
C6 C7 H7B 110.7
H7A C7 H7B 108.8
C9 C8 S1 118.95(19)
C13 C8 S1 120.20(19)
C13 C8 C9 120.84(19)
C8 C9 H9 120.5
C10 C9 C8 119.0(2)
C10 C9 H9 120.5
C9 C10 H10 119.3
C9 C10 C11 121.4(2)
C11 C10 H10 119.3
C10 C11 C12 121.2(3)
C10 C11 C14 118.6(2)
C14 C11 C12 120.2(3)
C11 C12 H12A 109.5
C11 C12 H12B 109.5
C11 C12 H12C 109.5
H12A C12 H12B 109.5
H12A C12 H12C 109.5
H12B C12 H12C 109.5
C8 C13 H13 120.4
C14 C13 C8 119.2(2)
C14 C13 H13 120.4
C11 C14 H14 119.5
C13 C14 C11 121.1(2)
C13 C14 H14 119.5
N1 C15 H15 111.5
N1 C15 C18 105.90(16)
N2 C15 N1 111.34(17)
N2 C15 H15 111.5
N2 C15 C18 104.69(16)
C18 C15 H15 111.5
N2 C16 C17 111.22(18)
C26 C16 N2 127.89(19)
C26 C16 C17 120.88(19)
C16 C17 C18 108.15(18)
C23 C17 C16 120.58(19)
C23 C17 C18 131.26(19)
C15 C18 C6 102.16(16)
C17 C18 C6 110.83(16)
C17 C18 C15 101.66(16)
C17 C18 C22 115.13(18)
C22 C18 C6 113.21(17)
C22 C18 C15 112.51(16)
N3 C19 H19 124.8
C5 C19 N3 110.43(18)
C5 C19 H19 124.8
C1 C20 H20 119.4
C21 C20 C1 121.2(2)
C21 C20 H20 119.4
C4 C21 H21 120.7
C20 C21 C4 118.69(19)
C20 C21 H21 120.7
C18 C22 H22A 109.5
C18 C22 H22B 109.5
C18 C22 H22C 109.5
H22A C22 H22B 109.5
H22A C22 H22C 109.5
H22B C22 H22C 109.5
C17 C23 H23 120.6
C17 C23 C24 118.86(19)
C24 C23 H23 120.6
C23 C24 H24 119.9
C25 C24 C23 120.2(2)
C25 C24 H24 119.9
C24 C25 H25 119.3
C24 C25 C26 121.4(2)
C26 C25 H25 119.3
C16 C26 C25 118.03(19)
C16 C26 H26 121.0
C25 C26 H26 121.0
N2 C27 H27A 109.5
N2 C27 H27B 109.5
N2 C27 H27C 109.5
H27A C27 H27B 109.5
H27A C27 H27C 109.5
H27B C27 H27C 109.5

loop_
_geom_bond_atom_site_label_1
_geom_bond_atom_site_label_2
_geom_bond_distance
S1 O1 1.4327(17)
S1 O2 1.4399(17)
S1 N1 1.6182(17)
S1 C8 1.767(2)
N1 C7 1.477(3)
N1 C15 1.469(3)
N2 C15 1.458(3)
N2 C16 1.396(3)
N2 C27 1.455(3)
N3 H3 0.8800
N3 C3 1.370(3)
N3 C19 1.375(3)
C1 H1 0.9500
C1 C2 1.376(3)
C1 C20 1.402(3)
C2 H2 0.9500
C2 C3 1.395(3)
C3 C4 1.413(3)
C4 C5 1.442(3)
C4 C21 1.399(3)
C5 C6 1.502(3)
C5 C19 1.367(3)
C6 H6 1.0000
C6 C7 1.538(3)
C6 C18 1.579(3)
C7 H7A 0.9900
C7 H7B 0.9900
C8 C9 1.391(3)
C8 C13 1.388(3)
C9 H9 0.9500
C9 C10 1.385(3)
C10 H10 0.9500
C10 C11 1.390(4)
C11 C12 1.512(3)
C11 C14 1.392(4)
C12 H12A 0.9800
C12 H12B 0.9800
C12 H12C 0.9800
C13 H13 0.9500
C13 C14 1.387(3)
C14 H14 0.9500
C15 H15 1.0000
C15 C18 1.553(3)
C16 C17 1.403(3)
C16 C26 1.391(3)
C17 C18 1.514(3)
C17 C23 1.379(3)
C18 C22 1.523(3)
C19 H19 0.9500
C20 H20 0.9500
C20 C21 1.385(3)
C21 H21 0.9500
C22 H22A 0.9800
C22 H22B 0.9800
C22 H22C 0.9800
C23 H23 0.9500
C23 C24 1.402(3)
C24 H24 0.9500
C24 C25 1.386(3)
C25 H25 0.9500
C25 C26 1.395(3)
C26 H26 0.9500
C27 H27A 0.9800
C27 H27B 0.9800
C27 H27C 0.9800

loop_
_geom_torsion_atom_site_label_1
_geom_torsion_atom_site_label_2
_geom_torsion_atom_site_label_3
_geom_torsion_atom_site_label_4
_geom_torsion
S1 N1 C7 C6 -154.34(14)
S1 N1 C15 N2 -113.71(17)
S1 N1 C15 C18 133.06(15)
S1 C8 C9 C10 -178.87(17)
S1 C8 C13 C14 178.77(17)
O1 S1 N1 C7 179.16(15)
O1 S1 N1 C15 32.86(18)
O1 S1 C8 C9 -29.8(2)
O1 S1 C8 C13 151.37(17)
O2 S1 N1 C7 -51.39(17)
O2 S1 N1 C15 162.31(16)
O2 S1 C8 C9 -159.78(17)
O2 S1 C8 C13 21.4(2)
N1 S1 C8 C9 86.44(18)
N1 S1 C8 C13 -92.41(19)
N1 C15 C18 C6 27.19(19)
N1 C15 C18 C17 141.77(16)
N1 C15 C18 C22 -94.53(19)
N2 C15 C18 C6 -90.58(17)
N2 C15 C18 C17 24.00(19)
N2 C15 C18 C22 147.71(17)
N2 C16 C17 C18 2.5(2)
N2 C16 C17 C23 -178.49(18)
N2 C16 C26 C25 178.6(2)
N3 C3 C4 C5 -0.4(2)
N3 C3 C4 C21 179.42(18)
C1 C2 C3 N3 -179.6(2)
C1 C2 C3 C4 -0.5(3)
C1 C20 C21 C4 -0.5(3)
C2 C1 C20 C21 0.1(4)
C2 C3 C4 C5 -179.62(19)
C2 C3 C4 C21 0.2(3)
C3 N3 C19 C5 1.2(3)
C3 C4 C5 C6 -177.9(2)
C3 C4 C5 C19 1.1(2)
C3 C4 C21 C20 0.3(3)
C4 C5 C6 C7 147.5(2)
C4 C5 C6 C18 -91.2(3)
C4 C5 C19 N3 -1.4(3)
C5 C4 C21 C20 -180.0(2)
C5 C6 C7 N1 149.20(16)
C5 C6 C18 C15 -154.81(17)
C5 C6 C18 C17 97.5(2)
C5 C6 C18 C22 -33.6(2)
C6 C5 C19 N3 177.57(19)
C7 N1 C15 N2 98.39(19)
C7 N1 C15 C18 -14.8(2)
C7 C6 C18 C15 -30.11(19)
C7 C6 C18 C17 -137.76(17)
C7 C6 C18 C22 91.1(2)
C8 S1 N1 C7 62.78(18)
C8 S1 N1 C15 -83.53(18)
C8 C9 C10 C11 -0.3(3)
C8 C13 C14 C11 0.5(3)
C9 C8 C13 C14 -0.1(3)
C9 C10 C11 C12 -176.6(2)
C9 C10 C11 C14 0.7(3)
C10 C11 C14 C13 -0.8(3)
C12 C11 C14 C13 176.5(2)
C13 C8 C9 C10 0.0(3)
C15 N1 C7 C6 -4.7(2)
C15 N2 C16 C17 13.9(2)
C15 N2 C16 C26 -166.3(2)
C16 N2 C15 N1 -137.84(17)
C16 N2 C15 C18 -23.9(2)
C16 C17 C18 C6 91.50(19)
C16 C17 C18 C15 -16.5(2)
C16 C17 C18 C22 -138.39(18)
C16 C17 C23 C24 -0.1(3)
C17 C16 C26 C25 -1.7(3)
C17 C23 C24 C25 -1.5(3)
C18 C6 C7 N1 21.9(2)
C18 C17 C23 C24 178.6(2)
C19 N3 C3 C2 178.7(2)
C19 N3 C3 C4 -0.5(2)
C19 C5 C6 C7 -31.3(3)
C19 C5 C6 C18 90.0(3)
C20 C1 C2 C3 0.4(3)
C21 C4 C5 C6 2.4(4)
C21 C4 C5 C19 -178.7(2)
C23 C17 C18 C6 -87.3(3)
C23 C17 C18 C15 164.7(2)
C23 C17 C18 C22 42.8(3)
C23 C24 C25 C26 1.5(3)
C24 C25 C26 C16 0.0(3)
C26 C16 C17 C18 -177.23(18)
C26 C16 C17 C23 1.7(3)
C27 N2 C15 N1 83.5(2)
C27 N2 C15 C18 -162.56(17)
C27 N2 C16 C17 151.08(18)
C27 N2 C16 C26 -29.2(3)
